data_7036622
loop_
_publ_author_name
'Casula, Arianna'
'Nairi, Valentina'
'Fern\'andez-Moreira, Vanesa'
'Laguna, Antonio'
'Lippolis, Vito'
'Garau, Alessandra'
'Gimeno, M Concepci\'on'

_publ_section_title
;
 Re(i) derivatives functionalised with thioether crowns containing the
 1,10-phenanthroline subunit as a new class of chemosensors.
;
_journal_issue 42
_journal_name_full 'Dalton transactions (Cambridge, England : 2003)'
_journal_page_first 18506
_journal_page_last 18517
_journal_paper_doi 10.1039/c5dt02723c
_journal_volume 44
_journal_year 2015
_chemical_formula_sum 'C21 H18 Cl N2 O4 Re S2'
_chemical_formula_weight 648.14
_chemical_name_systematic
; 
 ? 
;
_space_group_IT_number 14
_symmetry_cell_setting monoclinic
_symmetry_space_group_name_Hall '-P 2ybc'
_symmetry_space_group_name_H-M 'P 1 21/c 1'
_atom_sites_solution_hydrogens geom
_atom_sites_solution_primary direct
_atom_sites_solution_secondary difmap
_audit_creation_method SHELXL-97
_audit_update_record
;
2015-09-04 deposited with the CCDC.
2015-09-23 downloaded from the CCDC.
;
_cell_angle_alpha 90.00
_cell_angle_beta 103.95(3)
_cell_angle_gamma 90.00
_cell_formula_units_Z 4
_cell_length_a 10.086(2)
_cell_length_b 13.533(3)
_cell_length_c 16.015(3)
_cell_measurement_reflns_used 7896
_cell_measurement_temperature 100(2)
_cell_measurement_theta_max 55.71
_cell_measurement_theta_min 5.13
_cell_volume 2121.5(8)
_computing_cell_refinement 'SAINT+ v. 6.02 (Bruker AXS, 1999)'
_computing_data_collection 'SMART v. 5.611 (Bruker AXS, 2000)'
_computing_data_reduction 'SAINT+ v. 6.02 (Bruker AXS, 1999)'
_computing_molecular_graphics XP
_computing_publication_material XCIF
_computing_structure_refinement 'SHELXL-97 (Sheldrick, 1997)'
_computing_structure_solution 'SHELXS-97 (Sheldrick, 1990)'
_diffrn_ambient_temperature 100(2)
_diffrn_detector_area_resol_mean 8.26
_diffrn_measured_fraction_theta_full 1.000
_diffrn_measured_fraction_theta_max 1.000
_diffrn_measurement_device_type 'Bruker SMART APEX CCD system'
_diffrn_measurement_method '\w rotations with narrow frames'
_diffrn_radiation_monochromator graphite
_diffrn_radiation_source 'fine-focus sealed tube'
_diffrn_radiation_type MoK\a
_diffrn_radiation_wavelength 0.71073
_diffrn_reflns_av_R_equivalents 0.0275
_diffrn_reflns_av_sigmaI/netI 0.0241
_diffrn_reflns_limit_h_max 12
_diffrn_reflns_limit_h_min -12
_diffrn_reflns_limit_k_max 16
_diffrn_reflns_limit_k_min -16
_diffrn_reflns_limit_l_max 19
_diffrn_reflns_limit_l_min -19
_diffrn_reflns_number 16262
_diffrn_reflns_theta_full 25.50
_diffrn_reflns_theta_max 25.50
_diffrn_reflns_theta_min 2.00
_exptl_absorpt_coefficient_mu 6.083
_exptl_absorpt_correction_T_max 0.6418
_exptl_absorpt_correction_T_min 0.5814
_exptl_absorpt_correction_type multi-scan
_exptl_absorpt_process_details SADABS
_exptl_crystal_colour red
_exptl_crystal_density_diffrn 2.029
_exptl_crystal_density_method 'not measured'
_exptl_crystal_description prism
_exptl_crystal_F_000 1256
_exptl_crystal_size_max 0.10
_exptl_crystal_size_mid 0.10
_exptl_crystal_size_min 0.08
_refine_diff_density_max 0.877
_refine_diff_density_min -0.578
_refine_diff_density_rms 0.096
_refine_ls_extinction_method none
_refine_ls_goodness_of_fit_ref 1.044
_refine_ls_hydrogen_treatment constr
_refine_ls_matrix_type full
_refine_ls_number_parameters 280
_refine_ls_number_reflns 3959
_refine_ls_number_restraints 0
_refine_ls_restrained_S_all 1.044
_refine_ls_R_factor_all 0.0236
_refine_ls_R_factor_gt 0.0193
_refine_ls_shift/su_max 0.002
_refine_ls_shift/su_mean 0.000
_refine_ls_structure_factor_coef Fsqd
_refine_ls_weighting_details 'calc w=1/[\s^2^(Fo^2^)+(0.0187P)^2^+1.2616P] where P=(Fo^2^+2Fc^2^)/3'
_refine_ls_weighting_scheme calc
_refine_ls_wR_factor_gt 0.0397
_refine_ls_wR_factor_ref 0.0412
_reflns_number_gt 3582
_reflns_number_total 3959
_reflns_threshold_expression >2sigma(I)
_cod_data_source_file c5dt02723c2.cif
_cod_data_source_block added_by_encifer
_cod_depositor_comments
;
The following automatic conversions were performed:

'_symmetry_cell_setting' value 'Monoclinic' changed to 'monoclinic'
according to
/usr/data/users/saulius/crontab/automatic-downloads/rss-feeds/RSC/lib/dictionaries/cif_core.dic
dictionary named 'cif_core.dic' version 2.4.2 from 2011-04-26.

Automatic conversion script
Id: cif_fix_values 3271 2015-04-21 07:52:19Z andrius 

 Adding full bibliography for 7036621--7036627.cif.

The following automatic conversions were performed:

'_exptl_absorpt_correction_type' value 'multi-scans' was replaced
with the value 'multi-scan' as specified in the replacement file
'src/cod-tools/trunk/data/replacement-values/replacement_values.lst'.

Automatic conversion script
Id: cif_fix_values 5376 2017-05-30 11:51:03Z andrius 
;
_cod_original_cell_volume 2121.6(7)
_cod_original_sg_symbol_H-M P2(1)/c
_cod_database_code 7036622

loop_
_symmetry_equiv_pos_as_xyz
'x, y, z'
'-x, y+1/2, -z+1/2'
'-x, -y, -z'
'x, -y-1/2, z-1/2'

loop_
_atom_site_label
_atom_site_type_symbol
_atom_site_fract_x
_atom_site_fract_y
_atom_site_fract_z
_atom_site_U_iso_or_equiv
_atom_site_adp_type
_atom_site_occupancy
_atom_site_symmetry_multiplicity
_atom_site_calc_flag
_atom_site_refinement_flags
Re1 Re 0.212514(12) 0.299639(9) 0.185233(8) 0.01077(5) Uani 1 1 d .
C1 C 0.2309(3) 0.3950(2) 0.1014(2) 0.0142(7) Uani 1 1 d .
O1 O 0.2377(2) 0.45597(17) 0.05215(14) 0.0210(5) Uani 1 1 d .
C2 C 0.4062(3) 0.2882(2) 0.2158(2) 0.0147(7) Uani 1 1 d .
O2 O 0.5239(2) 0.28190(16) 0.22839(15) 0.0191(5) Uani 1 1 d .
C3 C 0.2117(3) 0.1995(2) 0.1009(2) 0.0142(7) Uani 1 1 d .
O3 O 0.2093(2) 0.14263(17) 0.04667(14) 0.0183(5) Uani 1 1 d .
Cl1 Cl -0.04039(8) 0.31446(6) 0.13129(5) 0.01527(16) Uani 1 1 d .
N1 N 0.1854(3) 0.41182(19) 0.27969(16) 0.0115(5) Uani 1 1 d .
N2 N 0.1521(3) 0.21664(19) 0.29104(16) 0.0127(6) Uani 1 1 d .
C4 C 0.2311(3) 0.5044(2) 0.29169(19) 0.0124(7) Uani 1 1 d .
C5 C 0.1684(3) 0.5736(2) 0.3353(2) 0.0145(7) Uani 1 1 d .
H5 H 0.2001 0.6399 0.3409 0.017 Uiso 1 1 calc R
C6 C 0.0628(3) 0.5465(2) 0.3695(2) 0.0168(7) Uani 1 1 d .
H6 H 0.0156 0.5944 0.3947 0.020 Uiso 1 1 calc R
C7 C 0.0243(3) 0.4458(2) 0.3671(2) 0.0127(7) Uani 1 1 d .
C8 C -0.0753(3) 0.4076(2) 0.4089(2) 0.0155(7) Uani 1 1 d .
H8 H -0.1292 0.4518 0.4329 0.019 Uiso 1 1 calc R
C9 C -0.0932(3) 0.3093(2) 0.4146(2) 0.0171(7) Uani 1 1 d .
H9 H -0.1593 0.2851 0.4429 0.021 Uiso 1 1 calc R
C10 C -0.0135(3) 0.2406(2) 0.3785(2) 0.0143(7) Uani 1 1 d .
C11 C -0.0133(3) 0.1379(2) 0.3935(2) 0.0169(7) Uani 1 1 d .
H11 H -0.0735 0.1098 0.4244 0.020 Uiso 1 1 calc R
C12 C 0.0751(3) 0.0796(2) 0.3630(2) 0.0168(7) Uani 1 1 d .
H12 H 0.0809 0.0110 0.3759 0.020 Uiso 1 1 calc R
C13 C 0.1580(3) 0.1207(2) 0.3123(2) 0.0137(7) Uani 1 1 d .
C14 C 0.0726(3) 0.2768(2) 0.3290(2) 0.0124(7) Uani 1 1 d .
C15 C 0.0910(3) 0.3807(2) 0.32287(19) 0.0117(7) Uani 1 1 d .
S1 S 0.49493(9) 0.55836(6) 0.35966(5) 0.01762(18) Uani 1 1 d .
S2 S 0.39839(9) 0.01860(6) 0.37732(5) 0.01855(18) Uani 1 1 d .
O4 O 0.5444(2) 0.28775(17) 0.46942(15) 0.0222(5) Uani 1 1 d .
C16 C 0.3579(3) 0.5343(2) 0.2643(2) 0.0147(7) Uani 1 1 d .
H16A H 0.3395 0.5945 0.2282 0.018 Uiso 1 1 calc R
H16B H 0.3855 0.4808 0.2299 0.018 Uiso 1 1 calc R
C17 C 0.5645(3) 0.4380(2) 0.3959(2) 0.0192(7) Uani 1 1 d .
H17A H 0.5982 0.4069 0.3490 0.023 Uiso 1 1 calc R
H17B H 0.6442 0.4476 0.4452 0.023 Uiso 1 1 calc R
C18 C 0.4661(3) 0.3672(2) 0.4230(2) 0.0168(7) Uani 1 1 d .
H18A H 0.4150 0.4016 0.4599 0.020 Uiso 1 1 calc R
H18B H 0.3997 0.3413 0.3717 0.020 Uiso 1 1 calc R
C19 C 0.4661(4) 0.1990(2) 0.4672(2) 0.0219(8) Uani 1 1 d .
H19A H 0.3674 0.2147 0.4525 0.026 Uiso 1 1 calc R
H19B H 0.4893 0.1666 0.5243 0.026 Uiso 1 1 calc R
C20 C 0.4992(4) 0.1305(2) 0.3999(2) 0.0194(7) Uani 1 1 d .
H20A H 0.5966 0.1116 0.4188 0.023 Uiso 1 1 calc R
H20B H 0.4877 0.1680 0.3455 0.023 Uiso 1 1 calc R
C21 C 0.2613(3) 0.0548(2) 0.2857(2) 0.0171(7) Uani 1 1 d .
H21A H 0.3008 0.0901 0.2432 0.021 Uiso 1 1 calc R
H21B H 0.2148 -0.0052 0.2576 0.021 Uiso 1 1 calc R

loop_
_atom_site_aniso_label
_atom_site_aniso_U_11
_atom_site_aniso_U_22
_atom_site_aniso_U_33
_atom_site_aniso_U_23
_atom_site_aniso_U_13
_atom_site_aniso_U_12
Re1 0.01253(7) 0.00975(7) 0.01051(7) -0.00030(5) 0.00369(5) -0.00001(5)
C1 0.0146(17) 0.0145(17) 0.0135(16) -0.0045(14) 0.0033(13) -0.0016(14)
O1 0.0267(14) 0.0189(13) 0.0170(13) 0.0032(10) 0.0045(11) -0.0028(10)
C2 0.0213(19) 0.0111(17) 0.0115(16) 0.0003(13) 0.0036(14) -0.0004(14)
O2 0.0152(13) 0.0192(13) 0.0233(13) -0.0015(10) 0.0054(10) 0.0008(10)
C3 0.0111(16) 0.0145(17) 0.0166(17) 0.0046(15) 0.0027(13) 0.0011(13)
O3 0.0194(13) 0.0176(13) 0.0174(12) -0.0049(10) 0.0034(10) 0.0017(10)
Cl1 0.0144(4) 0.0133(4) 0.0171(4) -0.0001(3) 0.0018(3) -0.0002(3)
N1 0.0122(13) 0.0116(14) 0.0094(13) -0.0006(11) 0.0003(11) 0.0016(11)
N2 0.0111(13) 0.0129(15) 0.0134(14) 0.0008(11) 0.0016(11) -0.0002(11)
C4 0.0130(16) 0.0146(17) 0.0086(15) 0.0011(13) 0.0009(13) 0.0007(13)
C5 0.0180(17) 0.0085(16) 0.0148(17) 0.0001(13) 0.0000(14) 0.0014(13)
C6 0.0173(17) 0.0198(18) 0.0129(17) -0.0005(14) 0.0026(14) 0.0056(14)
C7 0.0109(16) 0.0147(17) 0.0111(16) 0.0009(13) -0.0003(13) 0.0027(13)
C8 0.0114(16) 0.0202(18) 0.0153(17) -0.0006(14) 0.0039(13) 0.0048(14)
C9 0.0114(16) 0.026(2) 0.0144(17) 0.0031(14) 0.0048(13) -0.0005(14)
C10 0.0138(17) 0.0165(17) 0.0122(16) -0.0018(13) 0.0026(13) -0.0001(13)
C11 0.0159(17) 0.0217(19) 0.0133(17) 0.0028(14) 0.0039(14) -0.0044(14)
C12 0.0221(18) 0.0121(17) 0.0152(17) 0.0016(13) 0.0026(14) -0.0036(14)
C13 0.0138(16) 0.0129(17) 0.0123(16) -0.0014(13) -0.0010(13) -0.0019(13)
C14 0.0108(16) 0.0137(17) 0.0115(16) 0.0000(13) 0.0001(13) -0.0001(12)
C15 0.0107(15) 0.0160(17) 0.0077(15) 0.0013(12) 0.0008(13) 0.0004(13)
S1 0.0166(4) 0.0167(4) 0.0190(4) -0.0025(3) 0.0033(4) -0.0040(3)
S2 0.0217(5) 0.0139(4) 0.0194(4) 0.0032(3) 0.0037(4) 0.0037(3)
O4 0.0231(13) 0.0154(13) 0.0237(13) 0.0011(10) -0.0030(11) 0.0019(10)
C16 0.0154(17) 0.0156(17) 0.0126(16) -0.0023(13) 0.0026(14) -0.0026(13)
C17 0.0178(18) 0.0177(18) 0.0215(18) -0.0035(14) 0.0036(15) 0.0007(14)
C18 0.0194(18) 0.0153(17) 0.0138(17) -0.0009(13) 0.0003(14) 0.0062(14)
C19 0.028(2) 0.0179(18) 0.0197(18) 0.0008(15) 0.0059(15) 0.0046(16)
C20 0.0211(18) 0.0188(19) 0.0183(18) -0.0002(14) 0.0045(15) 0.0019(14)
C21 0.0237(19) 0.0131(17) 0.0134(16) 0.0010(13) 0.0023(14) 0.0031(14)

loop_
_atom_type_symbol
_atom_type_description
_atom_type_scat_dispersion_real
_atom_type_scat_dispersion_imag
_atom_type_scat_source
C C 0.0033 0.0016 'International Tables Vol C Tables 4.2.6.8 and 6.1.1.4'
H H 0.0000 0.0000 'International Tables Vol C Tables 4.2.6.8 and 6.1.1.4'
N N 0.0061 0.0033 'International Tables Vol C Tables 4.2.6.8 and 6.1.1.4'
O O 0.0106 0.0060 'International Tables Vol C Tables 4.2.6.8 and 6.1.1.4'
S S 0.1246 0.1234 'International Tables Vol C Tables 4.2.6.8 and 6.1.1.4'
Cl Cl 0.1484 0.1585 'International Tables Vol C Tables 4.2.6.8 and 6.1.1.4'
Re Re -1.0185 7.2310 'International Tables Vol C Tables 4.2.6.8 and 6.1.1.4'

loop_
_geom_angle_atom_site_label_1
_geom_angle_atom_site_label_2
_geom_angle_atom_site_label_3
_geom_angle
C2 Re1 C1 88.16(13)
C2 Re1 C3 87.35(13)
C1 Re1 C3 88.06(13)
C2 Re1 N1 99.70(12)
C1 Re1 N1 93.83(12)
C3 Re1 N1 172.75(11)
C2 Re1 N2 102.40(12)
C1 Re1 N2 164.95(12)
C3 Re1 N2 102.95(12)
N1 Re1 N2 74.01(10)
C2 Re1 Cl1 174.85(9)
C1 Re1 Cl1 88.09(10)
C3 Re1 Cl1 88.99(10)
N1 Re1 Cl1 84.08(7)
N2 Re1 Cl1 81.96(7)
O1 C1 Re1 176.5(3)
O2 C2 Re1 175.2(3)
O3 C3 Re1 176.5(3)
C4 N1 C15 118.3(3)
C4 N1 Re1 130.5(2)
C15 N1 Re1 110.49(19)
C13 N2 C14 117.1(3)
C13 N2 Re1 132.5(2)
C14 N2 Re1 109.29(19)
N1 C4 C5 121.1(3)
N1 C4 C16 120.0(3)
C5 C4 C16 118.8(3)
C6 C5 C4 120.7(3)
C5 C6 C7 119.0(3)
C15 C7 C6 117.3(3)
C15 C7 C8 119.1(3)
C6 C7 C8 123.6(3)
C9 C8 C7 120.6(3)
C8 C9 C10 120.9(3)
C14 C10 C11 117.8(3)
C14 C10 C9 119.0(3)
C11 C10 C9 123.1(3)
C12 C11 C10 118.8(3)
C11 C12 C13 120.4(3)
N2 C13 C12 122.1(3)
N2 C13 C21 119.6(3)
C12 C13 C21 118.3(3)
N2 C14 C10 123.2(3)
N2 C14 C15 116.9(3)
C10 C14 C15 119.6(3)
N1 C15 C7 122.5(3)
N1 C15 C14 117.1(3)
C7 C15 C14 120.0(3)
C17 S1 C16 105.34(16)
C20 S2 C21 102.45(16)
C18 O4 C19 112.7(3)
C4 C16 S1 109.3(2)
C18 C17 S1 115.5(2)
O4 C18 C17 107.9(3)
O4 C19 C20 108.4(3)
C19 C20 S2 116.3(2)
C13 C21 S2 111.9(2)

loop_
_geom_bond_atom_site_label_1
_geom_bond_atom_site_label_2
_geom_bond_distance
Re1 C2 1.903(3)
Re1 C1 1.903(3)
Re1 C3 1.912(3)
Re1 N1 2.206(3)
Re1 N2 2.237(3)
Re1 Cl1 2.4963(10)
C1 O1 1.155(4)
C2 O2 1.158(4)
C3 O3 1.156(4)
N1 C4 1.333(4)
N1 C15 1.371(4)
N2 C13 1.340(4)
N2 C14 1.382(4)
C4 C5 1.406(4)
C4 C16 1.503(4)
C5 C6 1.361(4)
C6 C7 1.414(5)
C7 C15 1.400(4)
C7 C8 1.433(4)
C8 C9 1.348(5)
C9 C10 1.439(4)
C10 C14 1.398(4)
C10 C11 1.410(5)
C11 C12 1.367(5)
C12 C13 1.413(4)
C13 C21 1.508(4)
C14 C15 1.424(4)
S1 C17 1.813(3)
S1 C16 1.825(3)
S2 C20 1.811(3)
S2 C21 1.824(3)
O4 C18 1.431(4)
O4 C19 1.433(4)
C17 C18 1.517(5)
C19 C20 1.518(4)
